data_2223983
loop_
_publ_author_name
'Zhou, Bao-Han'

_publ_section_title
;
 Acetohydrazide
;
_journal_coeditor_code RK2154
_journal_issue 11
_journal_name_full 'Acta Crystallographica Section E'
_journal_page_first o2821
_journal_paper_doi 10.1107/S1600536809042469
_journal_volume 65
_journal_year 2009
_chemical_formula_iupac 'C2 H6 N2 O'
_chemical_formula_moiety 'C2 H6 N2 O'
_chemical_formula_sum 'C2 H6 N2 O'
_chemical_formula_weight 74.09
_chemical_name_systematic
;
Acetohydrazide
;
_space_group_IT_number 14
_symmetry_cell_setting monoclinic
_symmetry_space_group_name_Hall '-P 2yn'
_symmetry_space_group_name_H-M 'P 1 21/n 1'
_atom_sites_solution_hydrogens geom
_atom_sites_solution_primary direct
_atom_sites_solution_secondary difmap
_audit_creation_method SHELXL97
_cell_angle_alpha 90.00
_cell_angle_beta 110.8860(10)
_cell_angle_gamma 90.00
_cell_formula_units_Z 8
_cell_length_a 9.5636(7)
_cell_length_b 8.7642(6)
_cell_length_c 10.4282(7)
_cell_measurement_reflns_used 2153
_cell_measurement_temperature 298(2)
_cell_measurement_theta_max 27.98
_cell_measurement_theta_min 2.48
_cell_volume 816.63(10)
_computing_cell_refinement 'SAINT-Plus (Bruker, 2001)'
_computing_data_collection 'SMART (Bruker, 2001)'
_computing_data_reduction 'SAINT-Plus (Bruker, 2001)'
_computing_molecular_graphics 'PLATON (Spek, 2009)'
_computing_publication_material 'SHELXL97 (Sheldrick, 2008)'
_computing_structure_refinement 'SHELXL97 (Sheldrick, 2008)'
_computing_structure_solution 'SHELXS97 (Sheldrick, 2008)'
_diffrn_ambient_temperature 298(2)
_diffrn_measured_fraction_theta_full 0.989
_diffrn_measured_fraction_theta_max 0.989
_diffrn_measurement_device_type 'Bruker SMART 4K CCD'
_diffrn_measurement_method '\f and \w'
_diffrn_radiation_monochromator graphite
_diffrn_radiation_source 'fine-focus sealed tube'
_diffrn_radiation_type MoK\a
_diffrn_radiation_wavelength 0.71073
_diffrn_reflns_av_R_equivalents 0.0968
_diffrn_reflns_av_sigmaI/netI 0.0718
_diffrn_reflns_limit_h_max 12
_diffrn_reflns_limit_h_min -10
_diffrn_reflns_limit_k_max 9
_diffrn_reflns_limit_k_min -11
_diffrn_reflns_limit_l_max 10
_diffrn_reflns_limit_l_min -13
_diffrn_reflns_number 4189
_diffrn_reflns_theta_full 26.99
_diffrn_reflns_theta_max 26.99
_diffrn_reflns_theta_min 2.48
_exptl_absorpt_coefficient_mu 0.096
_exptl_absorpt_correction_T_max 0.9904
_exptl_absorpt_correction_T_min 0.9710
_exptl_absorpt_correction_type multi-scan
_exptl_absorpt_process_details '(SADABS; Bruker, 2001)'
_exptl_crystal_colour colourless
_exptl_crystal_density_diffrn 1.205
_exptl_crystal_density_method 'not measured'
_exptl_crystal_description block
_exptl_crystal_F_000 320
_exptl_crystal_size_max 0.20
_exptl_crystal_size_mid 0.15
_exptl_crystal_size_min 0.10
_refine_diff_density_max 0.189
_refine_diff_density_min -0.185
_refine_ls_extinction_coef 0.17(2)
_refine_ls_extinction_expression Fc^*^=kFc[1+0.001xFc^2^\l^3^/sin(2\q)]^-1/4^
_refine_ls_extinction_method 'SHELXL97 (Sheldrick, 2008)'
_refine_ls_goodness_of_fit_ref 1.147
_refine_ls_hydrogen_treatment mixed
_refine_ls_matrix_type full
_refine_ls_number_parameters 112
_refine_ls_number_reflns 1762
_refine_ls_number_restraints 6
_refine_ls_restrained_S_all 1.145
_refine_ls_R_factor_all 0.0608
_refine_ls_R_factor_gt 0.0563
_refine_ls_shift/su_max 0.000
_refine_ls_shift/su_mean 0.000
_refine_ls_structure_factor_coef Fsqd
_refine_ls_weighting_details 'calc w=1/[\s^2^(Fo^2^)+(0.061P)^2^+0.1265P] where P=(Fo^2^+2Fc^2^)/3'
_refine_ls_weighting_scheme calc
_refine_ls_wR_factor_gt 0.1464
_refine_ls_wR_factor_ref 0.1509
_reflns_number_gt 1604
_reflns_number_total 1762
_reflns_threshold_expression I>2\s(I)
_cod_data_source_file rk2154.cif
_cod_data_source_block I
_cod_depositor_comments
;
The following automatic conversions were performed:
'_symmetry_cell_setting' value 'Monoclinic' changed to 'monoclinic'
according to '/home/saulius/struct/CIF-dictionaries/cif_core.dic'
dictionary named 'cif_core.dic' version 2.4.1 from 2010-06-29.

Automatic conversion script
Id: cif_fix_enum 1527 2010-12-29 10:47:43Z saulius 

The following automatic conversions were performed:

'_symmetry_cell_setting' value 'Monoclinic' changed to 'monoclinic'
according to /home/saulius/struct/CIF-dictionaries/cif_core.dic
dictionary named 'cif_core.dic' version 2.4.1 from 2010-06-29.

Automatic conversion script
Id: cif_fix_values 1715 2011-07-08 13:25:40Z adriana 
;
_cod_original_sg_symbol_H-M 'P 21/n'
_cod_database_code 2223983
_cod_database_fobs_code 2223983

loop_
_symmetry_equiv_pos_as_xyz
'x, y, z'
'-x+1/2, y+1/2, -z+1/2'
'-x, -y, -z'
'x-1/2, -y-1/2, z-1/2'

loop_
_atom_site_type_symbol
_atom_site_label
_atom_site_fract_x
_atom_site_fract_y
_atom_site_fract_z
_atom_site_U_iso_or_equiv
_atom_site_adp_type
_atom_site_calc_flag
_atom_site_refinement_flags
_atom_site_occupancy
_atom_site_disorder_assembly
_atom_site_disorder_group
C C1 0.8855(2) 0.2274(2) 0.0022(2) 0.0608(5) Uani d . 1 . .
H H1A 0.9481 0.3141 0.0057 0.091 Uiso calc R 1 . .
H H1B 0.7835 0.2603 -0.0227 0.091 Uiso calc R 1 . .
H H1C 0.8932 0.1562 -0.0649 0.091 Uiso calc R 1 . .
C C2 0.93450(16) 0.15234(18) 0.13942(17) 0.0434(4) Uani d . 1 . .
C C3 0.4604(2) 0.0155(2) 0.1911(2) 0.0646(5) Uani d . 1 . .
H H3A 0.4598 -0.0526 0.1188 0.097 Uiso calc R 1 . .
H H3B 0.3836 -0.0142 0.2254 0.097 Uiso calc R 1 . .
H H3C 0.5561 0.0111 0.2640 0.097 Uiso calc R 1 . .
C C4 0.43160(16) 0.17510(19) 0.13651(16) 0.0443(4) Uani d . 1 . .
N N1 0.83138(14) 0.13848(17) 0.19703(16) 0.0501(4) Uani d D 1 . .
H H1D 0.7430(14) 0.176(2) 0.1567(19) 0.060 Uiso d D 1 . .
N N2 0.86280(16) 0.0740(2) 0.32791(17) 0.0575(5) Uani d D 1 . .
H H2A 0.9337(19) 0.128(2) 0.3837(19) 0.069 Uiso d D 1 . .
H H2B 0.893(2) -0.0180(14) 0.321(2) 0.069 Uiso d D 1 . .
N N3 0.30038(14) 0.23464(17) 0.12609(15) 0.0490(4) Uani d D 1 . .
H H3D 0.2363(18) 0.182(2) 0.148(2) 0.059 Uiso d D 1 . .
N N4 0.25433(16) 0.38388(19) 0.07867(18) 0.0550(4) Uani d D 1 . .
H H4B 0.257(2) 0.398(2) -0.0025(13) 0.066 Uiso d D 1 . .
H H4A 0.3202(19) 0.443(2) 0.1362(18) 0.066 Uiso d D 1 . .
O O1 1.06315(12) 0.10511(15) 0.19701(13) 0.0578(4) Uani d . 1 . .
O O2 0.52482(11) 0.24591(14) 0.10257(13) 0.0560(4) Uani d . 1 . .

loop_
_atom_site_aniso_label
_atom_site_aniso_U_11
_atom_site_aniso_U_22
_atom_site_aniso_U_33
_atom_site_aniso_U_12
_atom_site_aniso_U_13
_atom_site_aniso_U_23
C1 0.0487(9) 0.0676(12) 0.0619(11) -0.0009(8) 0.0147(8) 0.0087(9)
C2 0.0331(7) 0.0403(8) 0.0566(9) -0.0026(6) 0.0158(6) -0.0024(7)
C3 0.0511(10) 0.0578(11) 0.0859(14) -0.0015(9) 0.0256(10) 0.0131(10)
C4 0.0338(7) 0.0516(9) 0.0478(8) -0.0028(6) 0.0149(6) -0.0019(7)
N1 0.0330(7) 0.0591(9) 0.0590(9) 0.0061(6) 0.0174(6) 0.0051(7)
N2 0.0446(8) 0.0717(11) 0.0612(10) 0.0017(7) 0.0252(7) 0.0019(8)
N3 0.0350(7) 0.0567(9) 0.0605(9) -0.0027(6) 0.0234(6) 0.0018(7)
N4 0.0385(7) 0.0613(10) 0.0690(10) 0.0052(6) 0.0237(7) 0.0025(8)
O1 0.0343(6) 0.0723(9) 0.0706(8) 0.0085(5) 0.0233(6) 0.0194(6)
O2 0.0369(6) 0.0574(7) 0.0806(9) 0.0047(5) 0.0292(6) 0.0124(6)

loop_
_atom_type_symbol
_atom_type_description
_atom_type_scat_dispersion_real
_atom_type_scat_dispersion_imag
_atom_type_scat_source
C C 0.0033 0.0016 'International Tables Vol C Tables 4.2.6.8 and 6.1.1.4'
H H 0.0000 0.0000 'International Tables Vol C Tables 4.2.6.8 and 6.1.1.4'
N N 0.0061 0.0033 'International Tables Vol C Tables 4.2.6.8 and 6.1.1.4'
O O 0.0106 0.0060 'International Tables Vol C Tables 4.2.6.8 and 6.1.1.4'

loop_
_geom_angle_atom_site_label_1
_geom_angle_atom_site_label_2
_geom_angle_atom_site_label_3
_geom_angle_site_symmetry_1
_geom_angle_site_symmetry_3
_geom_angle
_geom_angle_publ_flag
C2 C1 H1A . . 109.5 ?
C2 C1 H1B . . 109.5 ?
H1A C1 H1B . . 109.5 ?
C2 C1 H1C . . 109.5 ?
H1A C1 H1C . . 109.5 ?
H1B C1 H1C . . 109.5 ?
O1 C2 N1 . . 121.40(16) ?
O1 C2 C1 . . 122.26(15) ?
N1 C2 C1 . . 116.34(14) ?
C4 C3 H3A . . 109.5 ?
C4 C3 H3B . . 109.5 ?
H3A C3 H3B . . 109.5 ?
C4 C3 H3C . . 109.5 ?
H3A C3 H3C . . 109.5 ?
H3B C3 H3C . . 109.5 ?
O2 C4 N3 . . 122.42(16) ?
O2 C4 C3 . . 121.57(14) ?
N3 C4 C3 . . 116.01(14) ?
C2 N1 N2 . . 122.56(13) ?
C2 N1 H1D . . 120.0(14) ?
N2 N1 H1D . . 117.3(14) ?
N1 N2 H2A . . 106.0(15) ?
N1 N2 H2B . . 104.9(16) ?
H2A N2 H2B . . 111(2) ?
C4 N3 N4 . . 124.09(14) ?
C4 N3 H3D . . 120.8(14) ?
N4 N3 H3D . . 115.1(14) ?
N3 N4 H4B . . 110.9(14) ?
N3 N4 H4A . . 104.5(14) ?
H4B N4 H4A . . 109(2) ?

loop_
_geom_bond_atom_site_label_1
_geom_bond_atom_site_label_2
_geom_bond_site_symmetry_2
_geom_bond_distance
_geom_bond_publ_flag
C1 C2 . 1.491(2) ?
C1 H1A . 0.9600 ?
C1 H1B . 0.9600 ?
C1 H1C . 0.9600 ?
C2 O1 . 1.2324(18) ?
C2 N1 . 1.331(2) ?
C3 C4 . 1.498(3) ?
C3 H3A . 0.9600 ?
C3 H3B . 0.9600 ?
C3 H3C . 0.9600 ?
C4 O2 . 1.2370(18) ?
C4 N3 . 1.327(2) ?
N1 N2 . 1.407(2) ?
N1 H1D . 0.863(9) ?
N2 H2A . 0.863(10) ?
N2 H2B . 0.867(10) ?
N3 N4 . 1.412(2) ?
N3 H3D . 0.857(9) ?
N4 H4B . 0.865(9) ?
N4 H4A . 0.868(9) ?

loop_
_geom_hbond_atom_site_label_D
_geom_hbond_atom_site_label_H
_geom_hbond_atom_site_label_A
_geom_hbond_site_symmetry_A
_geom_hbond_distance_DH
_geom_hbond_distance_HA
_geom_hbond_distance_DA
_geom_hbond_angle_DHA
N1 H1D O2 . 0.863(9) 2.052(10) 2.8971(17) 166.0(19)
N4 H4B N2 4_565 0.865(9) 2.342(12) 3.160(2) 157.9(19)
N4 H4A O1 2_655 0.868(9) 2.216(11) 3.061(2) 164.2(19)
N3 H3D O1 1_455 0.857(9) 2.018(10) 2.8599(17) 167.1(19)
N2 H2B O2 2_645 0.867(10) 2.255(13) 3.065(2) 155(2)
N2 H2A O2 4_666 0.863(10) 2.400(15) 3.152(2) 145.7(19)

loop_
_geom_torsion_atom_site_label_1
_geom_torsion_atom_site_label_2
_geom_torsion_atom_site_label_3
_geom_torsion_atom_site_label_4
_geom_torsion_site_symmetry_1
_geom_torsion_site_symmetry_2
_geom_torsion_site_symmetry_3
_geom_torsion_site_symmetry_4
_geom_torsion
_geom_torsion_publ_flag
O1 C2 N1 N2 . . . . 2.0(3) ?
C1 C2 N1 N2 . . . . -178.17(16) ?
O2 C4 N3 N4 . . . . -1.3(3) ?
C3 C4 N3 N4 . . . . 179.13(16) ?
